data_2217990
loop_
_publ_author_name
'Boer\'e, Ren\'e T.'
'Dibble, Peter W.'
'Fischer, Kristapher E.'

_publ_section_title
;
 1,3-Diphenylisobenzofuran
;
_journal_coeditor_code PV2071
_journal_issue 4
_journal_name_full 'Acta Crystallographica Section E'
_journal_page_first o686
_journal_paper_doi 10.1107/S1600536808006016
_journal_volume 64
_journal_year 2008
_chemical_formula_iupac 'C20 H14 O'
_chemical_formula_moiety 'C20 H14 O'
_chemical_formula_sum 'C20 H14 O'
_chemical_formula_weight 270.31
_chemical_melting_point 128
_chemical_name_common 1,3-Diphenylisobenzofuran
_chemical_name_systematic 1,3-diphenyl-2-benzofuran
_space_group_IT_number 13
_symmetry_cell_setting monoclinic
_symmetry_space_group_name_Hall '-P 2yc'
_symmetry_space_group_name_H-M 'P 1 2/c 1'
_atom_sites_solution_hydrogens geom
_atom_sites_solution_primary direct
_atom_sites_solution_secondary difmap
_audit_creation_method SHELXL-97
_cell_angle_alpha 90.00
_cell_angle_beta 106.480(2)
_cell_angle_gamma 90.00
_cell_formula_units_Z 4
_cell_length_a 12.8198(17)
_cell_length_b 5.5273(8)
_cell_length_c 19.945(3)
_cell_measurement_reflns_used 2945
_cell_measurement_temperature 173(2)
_cell_measurement_theta_max 24.06
_cell_measurement_theta_min 2.29
_cell_volume 1355.2(3)
_computing_cell_refinement 'APEX2 (Bruker, 2006)'
_computing_data_collection 'APEX2 (Bruker, 2006)'
_computing_data_reduction 'SAINT (Bruker, 2006)'
_computing_molecular_graphics 'SHELXTL (Sheldrick, 2008)'
_computing_publication_material 'publCIF (Westrip, 2008)'
_computing_structure_refinement 'SHELXTL (Sheldrick, 2008)'
_computing_structure_solution 'SHELXTL (Sheldrick, 2008)'
_diffrn_ambient_temperature 173(2)
_diffrn_measured_fraction_theta_full 0.998
_diffrn_measured_fraction_theta_max 0.997
_diffrn_measurement_device_type
;
Bruker APEXII CCD area-detector
;
_diffrn_measurement_method '\f and \w'
_diffrn_radiation_monochromator graphite
_diffrn_radiation_type MoK\a
_diffrn_radiation_wavelength 0.71073
_diffrn_reflns_av_R_equivalents 0.0849
_diffrn_reflns_av_sigmaI/netI 0.0731
_diffrn_reflns_limit_h_max 16
_diffrn_reflns_limit_h_min -16
_diffrn_reflns_limit_k_max 6
_diffrn_reflns_limit_k_min -6
_diffrn_reflns_limit_l_max 25
_diffrn_reflns_limit_l_min -25
_diffrn_reflns_number 13976
_diffrn_reflns_theta_full 25.25
_diffrn_reflns_theta_max 26.71
_diffrn_reflns_theta_min 2.13
_exptl_absorpt_coefficient_mu 0.080
_exptl_absorpt_correction_T_max 0.998
_exptl_absorpt_correction_T_min 0.977
_exptl_absorpt_correction_type multi-scan
_exptl_absorpt_process_details
;
(SADABS; Sheldrick, 2004)
;
_exptl_crystal_colour Green
_exptl_crystal_density_diffrn 1.325
_exptl_crystal_density_method 'not measured'
_exptl_crystal_description Plate
_exptl_crystal_F_000 568
_exptl_crystal_size_max 0.28
_exptl_crystal_size_mid 0.13
_exptl_crystal_size_min 0.04
_refine_diff_density_max 0.200
_refine_diff_density_min -0.209
_refine_ls_extinction_coef 0.0103(12)
_refine_ls_extinction_expression Fc^*^=kFc[1+0.001xFc^2^\l^3^/sin(2\q)]^-1/4^
_refine_ls_extinction_method 'SHELXTL (Sheldrick, 2008)'
_refine_ls_goodness_of_fit_ref 1.030
_refine_ls_hydrogen_treatment constr
_refine_ls_matrix_type full
_refine_ls_number_parameters 191
_refine_ls_number_reflns 2854
_refine_ls_number_restraints 0
_refine_ls_restrained_S_all 1.030
_refine_ls_R_factor_all 0.1068
_refine_ls_R_factor_gt 0.0467
_refine_ls_shift/su_max 0.000
_refine_ls_shift/su_mean 0.000
_refine_ls_structure_factor_coef Fsqd
_refine_ls_weighting_details 'calc w=1/[\s^2^(Fo^2^)+(0.0358P)^2^+0.3395P] where P=(Fo^2^+2Fc^2^)/3'
_refine_ls_weighting_scheme calc
_refine_ls_wR_factor_gt 0.0861
_refine_ls_wR_factor_ref 0.1046
_reflns_number_gt 1664
_reflns_number_total 2854
_reflns_threshold_expression I>2\s(I)
_cod_data_source_file pv2071.cif
_cod_data_source_block I
_cod_original_sg_symbol_H-M 'P 2/c'
_cod_database_code 2217990
_cod_database_fobs_code 2217990

loop_
_symmetry_equiv_pos_as_xyz
'x, y, z'
'-x, y, -z+1/2'
'-x, -y, -z'
'x, -y, z-1/2'

loop_
_atom_site_type_symbol
_atom_site_label
_atom_site_fract_x
_atom_site_fract_y
_atom_site_fract_z
_atom_site_U_iso_or_equiv
_atom_site_adp_type
_atom_site_calc_flag
_atom_site_refinement_flags
_atom_site_occupancy
O O1 0.29644(11) 0.9505(2) 0.35614(7) 0.0205(4) Uani d . 1
C C1 0.21954(16) 0.8022(4) 0.31456(11) 0.0202(5) Uani d . 1
C C2 0.20930(16) 0.8560(4) 0.24577(11) 0.0196(5) Uani d . 1
C C3 0.14208(17) 0.7650(4) 0.18104(11) 0.0218(5) Uani d . 1
H H3 0.0905 0.6406 0.1801 0.026 Uiso calc R 1
C C4 0.15333(17) 0.8597(4) 0.12105(12) 0.0240(5) Uani d . 1
H H4 0.1089 0.8002 0.0776 0.029 Uiso calc R 1
C C5 0.23051(17) 1.0476(4) 0.12106(11) 0.0245(5) Uani d . 1
H H5 0.2363 1.1087 0.0777 0.029 Uiso calc R 1
C C6 0.29489(17) 1.1392(4) 0.18114(11) 0.0234(5) Uani d . 1
H H6 0.3461 1.2628 0.1804 0.028 Uiso calc R 1
C C7 0.28490(16) 1.0474(4) 0.24591(11) 0.0191(5) Uani d . 1
C C8 0.33653(16) 1.0998(4) 0.31456(11) 0.0203(5) Uani d . 1
C C9 0.16786(16) 0.6343(4) 0.35090(11) 0.0187(5) Uani d . 1
C C10 0.16433(16) 0.6805(4) 0.41877(11) 0.0236(5) Uani d . 1
H H10 0.1966 0.8240 0.4418 0.028 Uiso calc R 1
C C11 0.11450(17) 0.5203(4) 0.45328(12) 0.0256(5) Uani d . 1
H H11 0.1140 0.5527 0.5000 0.031 Uiso calc R 1
C C12 0.06547(17) 0.3130(4) 0.41987(11) 0.0265(6) Uani d . 1
H H12 0.0300 0.2046 0.4432 0.032 Uiso calc R 1
C C13 0.06827(17) 0.2643(4) 0.35262(12) 0.0246(5) Uani d . 1
H H13 0.0349 0.1216 0.3297 0.030 Uiso calc R 1
C C14 0.11927(16) 0.4218(4) 0.31841(11) 0.0214(5) Uani d . 1
H H14 0.1214 0.3856 0.2723 0.026 Uiso calc R 1
C C15 0.42170(17) 1.2651(4) 0.35097(11) 0.0204(5) Uani d . 1
C C16 0.48555(17) 1.2125(4) 0.41833(11) 0.0241(5) Uani d . 1
H H16 0.4722 1.0692 0.4409 0.029 Uiso calc R 1
C C17 0.56847(17) 1.3671(4) 0.45278(12) 0.0273(6) Uani d . 1
H H17 0.6113 1.3302 0.4989 0.033 Uiso calc R 1
C C18 0.58898(18) 1.5752(4) 0.42018(12) 0.0285(6) Uani d . 1
H H18 0.6464 1.6803 0.4436 0.034 Uiso calc R 1
C C19 0.52636(17) 1.6294(4) 0.35396(12) 0.0281(6) Uani d . 1
H H19 0.5407 1.7721 0.3316 0.034 Uiso calc R 1
C C20 0.44235(17) 1.4777(4) 0.31940(12) 0.0243(5) Uani d . 1
H H20 0.3985 1.5189 0.2739 0.029 Uiso calc R 1

loop_
_atom_site_aniso_label
_atom_site_aniso_U_11
_atom_site_aniso_U_22
_atom_site_aniso_U_33
_atom_site_aniso_U_12
_atom_site_aniso_U_13
_atom_site_aniso_U_23
O1 0.0184(8) 0.0201(8) 0.0231(8) -0.0025(6) 0.0062(7) 0.0010(7)
C1 0.0161(11) 0.0185(12) 0.0258(13) -0.0009(9) 0.0058(10) -0.0030(10)
C2 0.0163(11) 0.0172(11) 0.0257(13) 0.0014(9) 0.0065(10) -0.0009(9)
C3 0.0190(12) 0.0185(11) 0.0272(13) 0.0002(9) 0.0055(10) -0.0018(10)
C4 0.0213(12) 0.0256(13) 0.0248(13) 0.0016(10) 0.0059(10) -0.0023(10)
C5 0.0231(12) 0.0249(12) 0.0266(13) 0.0033(10) 0.0090(10) 0.0046(10)
C6 0.0207(12) 0.0219(12) 0.0281(13) 0.0003(10) 0.0076(10) 0.0023(10)
C7 0.0185(11) 0.0179(11) 0.0228(12) 0.0027(9) 0.0089(10) 0.0002(9)
C8 0.0209(12) 0.0173(12) 0.0252(13) 0.0020(9) 0.0105(10) 0.0040(9)
C9 0.0145(10) 0.0178(11) 0.0233(12) 0.0027(9) 0.0046(9) 0.0032(9)
C10 0.0203(12) 0.0226(12) 0.0265(13) -0.0024(9) 0.0045(10) -0.0001(10)
C11 0.0258(12) 0.0276(13) 0.0235(12) -0.0004(10) 0.0071(10) 0.0019(10)
C12 0.0254(13) 0.0249(13) 0.0308(14) -0.0011(10) 0.0107(11) 0.0064(11)
C13 0.0196(12) 0.0196(12) 0.0342(14) 0.0005(10) 0.0067(11) 0.0020(10)
C14 0.0183(11) 0.0211(12) 0.0239(12) 0.0038(9) 0.0045(10) 0.0019(10)
C15 0.0168(11) 0.0196(12) 0.0265(13) 0.0014(9) 0.0092(10) -0.0031(10)
C16 0.0228(12) 0.0232(13) 0.0271(13) -0.0021(10) 0.0084(10) -0.0038(10)
C17 0.0203(12) 0.0334(14) 0.0277(13) 0.0002(10) 0.0060(10) -0.0088(11)
C18 0.0216(12) 0.0260(14) 0.0397(15) -0.0069(10) 0.0119(11) -0.0146(11)
C19 0.0275(13) 0.0188(13) 0.0428(16) -0.0005(10) 0.0178(12) -0.0031(11)
C20 0.0228(12) 0.0211(12) 0.0313(13) 0.0025(10) 0.0113(10) -0.0001(10)

loop_
_atom_type_symbol
_atom_type_description
_atom_type_scat_dispersion_real
_atom_type_scat_dispersion_imag
_atom_type_scat_source
C C 0.0033 0.0016 'International Tables Vol C Tables 4.2.6.8 and 6.1.1.4'
H H 0.0000 0.0000 'International Tables Vol C Tables 4.2.6.8 and 6.1.1.4'
O O 0.0106 0.0060 'International Tables Vol C Tables 4.2.6.8 and 6.1.1.4'

loop_
_geom_angle_atom_site_label_1
_geom_angle_atom_site_label_2
_geom_angle_atom_site_label_3
_geom_angle
_geom_angle_publ_flag
C1 O1 C8 108.91(16) yes
O1 C1 C2 108.95(18) yes
O1 C1 C9 115.74(18) ?
C2 C1 C9 135.3(2) yes
C1 C2 C3 133.7(2) ?
C1 C2 C7 106.53(18) yes
C3 C2 C7 119.77(19) ?
C4 C3 C2 118.5(2) ?
C4 C3 H3 120.8 ?
C2 C3 H3 120.8 ?
C3 C4 C5 121.8(2) ?
C3 C4 H4 119.1 ?
C5 C4 H4 119.1 ?
C6 C5 C4 121.4(2) ?
C6 C5 H5 119.3 ?
C4 C5 H5 119.3 ?
C5 C6 C7 118.8(2) ?
C5 C6 H6 120.6 ?
C7 C6 H6 120.6 ?
C8 C7 C6 133.4(2) ?
C8 C7 C2 106.96(18) yes
C6 C7 C2 119.64(19) yes
O1 C8 C7 108.65(18) yes
O1 C8 C15 115.80(18) ?
C7 C8 C15 135.5(2) yes
C10 C9 C14 118.14(19) ?
C10 C9 C1 121.01(19) ?
C14 C9 C1 120.86(19) ?
C11 C10 C9 120.9(2) ?
C11 C10 H10 119.5 ?
C9 C10 H10 119.5 ?
C12 C11 C10 120.1(2) ?
C12 C11 H11 120.0 ?
C10 C11 H11 120.0 ?
C13 C12 C11 119.8(2) ?
C13 C12 H12 120.1 ?
C11 C12 H12 120.1 ?
C12 C13 C14 120.3(2) ?
C12 C13 H13 119.8 ?
C14 C13 H13 119.8 ?
C13 C14 C9 120.8(2) ?
C13 C14 H14 119.6 ?
C9 C14 H14 119.6 ?
C16 C15 C20 118.5(2) ?
C16 C15 C8 120.30(19) ?
C20 C15 C8 121.2(2) ?
C17 C16 C15 120.6(2) ?
C17 C16 H16 119.7 ?
C15 C16 H16 119.7 ?
C18 C17 C16 120.1(2) ?
C18 C17 H17 119.9 ?
C16 C17 H17 119.9 ?
C19 C18 C17 119.8(2) ?
C19 C18 H18 120.1 ?
C17 C18 H18 120.1 ?
C18 C19 C20 120.5(2) ?
C18 C19 H19 119.7 ?
C20 C19 H19 119.7 ?
C19 C20 C15 120.4(2) ?
C19 C20 H20 119.8 ?
C15 C20 H20 119.8 ?

loop_
_geom_bond_atom_site_label_1
_geom_bond_atom_site_label_2
_geom_bond_distance
_geom_bond_publ_flag
O1 C1 1.366(2) yes
O1 C8 1.369(2) yes
C1 C2 1.373(3) yes
C1 C9 1.449(3) yes
C2 C3 1.425(3) yes
C2 C7 1.435(3) yes
C3 C4 1.351(3) yes
C3 H3 0.9500 ?
C4 C5 1.435(3) yes
C4 H4 0.9500 ?
C5 C6 1.346(3) yes
C5 H5 0.9500 ?
C6 C7 1.427(3) yes
C6 H6 0.9500 ?
C7 C8 1.372(3) yes
C8 C15 1.451(3) yes
C9 C10 1.391(3) ?
C9 C14 1.399(3) ?
C10 C11 1.384(3) ?
C10 H10 0.9500 ?
C11 C12 1.384(3) ?
C11 H11 0.9500 ?
C12 C13 1.379(3) ?
C12 H12 0.9500 ?
C13 C14 1.380(3) ?
C13 H13 0.9500 ?
C14 H14 0.9500 ?
C15 C16 1.391(3) ?
C15 C20 1.394(3) ?
C16 C17 1.385(3) ?
C16 H16 0.9500 ?
C17 C18 1.383(3) ?
C17 H17 0.9500 ?
C18 C19 1.370(3) ?
C18 H18 0.9500 ?
C19 C20 1.384(3) ?
C19 H19 0.9500 ?
C20 H20 0.9500 ?

loop_
_geom_torsion_atom_site_label_1
_geom_torsion_atom_site_label_2
_geom_torsion_atom_site_label_3
_geom_torsion_atom_site_label_4
_geom_torsion
C8 O1 C1 C2 -0.2(2)
C8 O1 C1 C9 -179.21(16)
O1 C1 C2 C3 -178.8(2)
C9 C1 C2 C3 -0.2(4)
O1 C1 C2 C7 0.2(2)
C9 C1 C2 C7 178.9(2)
C1 C2 C3 C4 -179.7(2)
C7 C2 C3 C4 1.4(3)
C2 C3 C4 C5 0.0(3)
C3 C4 C5 C6 -0.4(3)
C4 C5 C6 C7 -0.5(3)
C5 C6 C7 C8 -179.9(2)
C5 C6 C7 C2 1.8(3)
C1 C2 C7 C8 -0.2(2)
C3 C2 C7 C8 179.07(19)
C1 C2 C7 C6 178.52(19)
C3 C2 C7 C6 -2.3(3)
C1 O1 C8 C7 0.1(2)
C1 O1 C8 C15 -178.40(16)
C6 C7 C8 O1 -178.4(2)
C2 C7 C8 O1 0.0(2)
C6 C7 C8 C15 -0.3(4)
C2 C7 C8 C15 178.1(2)
O1 C1 C9 C10 23.6(3)
C2 C1 C9 C10 -155.0(2)
O1 C1 C9 C14 -156.91(17)
C2 C1 C9 C14 24.5(4)
C14 C9 C10 C11 0.2(3)
C1 C9 C10 C11 179.72(19)
C9 C10 C11 C12 -1.2(3)
C10 C11 C12 C13 1.3(3)
C11 C12 C13 C14 -0.3(3)
C12 C13 C14 C9 -0.7(3)
C10 C9 C14 C13 0.7(3)
C1 C9 C14 C13 -178.76(19)
O1 C8 C15 C16 23.8(3)
C7 C8 C15 C16 -154.2(2)
O1 C8 C15 C20 -156.92(18)
C7 C8 C15 C20 25.1(4)
C20 C15 C16 C17 -0.7(3)
C8 C15 C16 C17 178.64(19)
C15 C16 C17 C18 -0.4(3)
C16 C17 C18 C19 0.7(3)
C17 C18 C19 C20 0.2(3)
C18 C19 C20 C15 -1.3(3)
C16 C15 C20 C19 1.5(3)
C8 C15 C20 C19 -177.77(19)

loop_
_cod_related_entry_id
_cod_related_entry_database
_cod_related_entry_code
1 ChemSpider 20348
